data_7229613
loop_
_publ_author_name
'Martins, Marcos A. P.'
'Salbego, Paulo R. S.'
'de Moraes, Guilherme A.'
'Bender, Caroline R.'
'Zambiazi, Priscilla J.'
'Orlando, Tain\'ara'
'Pagliari, Anderson B.'
'Frizzo, Clarissa P.'
'H\"orner, Manfredo'

_publ_section_title
;
 Understanding the crystalline formation of triazene N-oxides and the role
 of halogen&#x22EF;\p interactions
;
_journal_issue 1
_journal_name_full CrystEngComm
_journal_page_first 96
_journal_paper_doi 10.1039/C7CE02015E
_journal_volume 20
_journal_year 2018
_chemical_absolute_configuration unk
_chemical_formula_moiety 'C12  H10  N3  O1  I1'
_chemical_formula_sum 'C12 H10 I N3 O'
_chemical_formula_weight 339.13
_chemical_name_systematic '1-(4-iodophenyl)-3-phenyltriazenide N1-oxide'
_chemical_properties_physical Air-stable.
_space_group_IT_number 19
_space_group_name_Hall 'P 2ac 2ab'
_space_group_name_H-M_alt 'P 21 21 21'
_symmetry_cell_setting orthorhombic
_symmetry_Int_Tables_number 19
_symmetry_space_group_name_Hall 'P 2ac 2ab'
_symmetry_space_group_name_H-M 'P 21 21 21'
_atom_sites_solution_hydrogens geom
_audit_conform_dict_location ftp://ftp.iucr.org/pub/cif_core.dic
_audit_conform_dict_name cif_core.dic
_audit_conform_dict_version 2.4.3
_audit_creation_date 2017-04-25T10:02:24-00:00
_audit_creation_method 'WinGX routine CIF_UPDATE'
_audit_update_record
;
2017-08-25 deposited with the CCDC.
2017-11-22 downloaded from the CCDC.
;
_cell_angle_alpha 90
_cell_angle_beta 90
_cell_angle_gamma 90
_cell_formula_units_Z 4
_cell_length_a 4.7465(3)
_cell_length_b 9.9491(6)
_cell_length_c 26.6177(14)
_cell_measurement_reflns_used 2524
_cell_measurement_temperature 293(2)
_cell_measurement_theta_max 19.746
_cell_measurement_theta_min 2.185
_cell_measurement_wavelength 0.71073
_cell_volume 1256.98(13)
_computing_molecular_graphics 'Ortep for Windows (Farrugia, 2012)'
_computing_publication_material 'WinGX publication routines (Farrugia, 2012)'
_computing_structure_refinement 'SHELXL-2014/7 (Sheldrick, 2014)'
_diffrn_ambient_temperature 293(2)
_diffrn_measured_fraction_theta_full 0.989
_diffrn_measured_fraction_theta_max 0.98
_diffrn_measurement_device_type 'Bruker APEX-II CCD'
_diffrn_measurement_method scans
_diffrn_radiation_probe x-ray
_diffrn_radiation_type MoK\a
_diffrn_radiation_wavelength 0.71073
_diffrn_reflns_av_R_equivalents 0.047
_diffrn_reflns_av_unetI/netI 0.0432
_diffrn_reflns_Laue_measured_fraction_full 0.989
_diffrn_reflns_Laue_measured_fraction_max 0.98
_diffrn_reflns_limit_h_max 5
_diffrn_reflns_limit_h_min -5
_diffrn_reflns_limit_k_max 12
_diffrn_reflns_limit_k_min -12
_diffrn_reflns_limit_l_max 34
_diffrn_reflns_limit_l_min -34
_diffrn_reflns_number 14579
_diffrn_reflns_point_group_measured_fraction_full 0.971
_diffrn_reflns_point_group_measured_fraction_max 0.966
_diffrn_reflns_theta_full 25.242
_diffrn_reflns_theta_max 27.278
_diffrn_reflns_theta_min 1.53
_diffrn_standards_number 0
_exptl_absorpt_coefficient_mu 2.535
_exptl_absorpt_correction_T_max 0.7455
_exptl_absorpt_correction_T_min 0.5302
_exptl_absorpt_correction_type multi-scan
_exptl_crystal_colour yellow
_exptl_crystal_density_diffrn 1.792
_exptl_crystal_density_method 'not measured'
_exptl_crystal_description needle
_exptl_crystal_F_000 656
_exptl_crystal_recrystallization_method
'Recrystallized from a fraction of ethanol/pyridine solvents, which after, approximately, five days of slow evaporation resulted in yellow crystals with needle shape.'
_exptl_crystal_size_max 0.328
_exptl_crystal_size_mid 0.221
_exptl_crystal_size_min 0.098
_refine_diff_density_max 0.373
_refine_diff_density_min -1.031
_refine_diff_density_rms 0.097
_refine_ls_abs_structure_details
;
 Flack x determined using 542 quotients [(I+)-(I-)]/[(I+)+(I-)]
 (Parsons, Flack and Wagner, Acta Cryst. B69 (2013) 249-259).
;
_refine_ls_abs_structure_Flack 0.048(18)
_refine_ls_extinction_method none
_refine_ls_goodness_of_fit_ref 1.037
_refine_ls_hydrogen_treatment constr
_refine_ls_matrix_type full
_refine_ls_number_constraints 0
_refine_ls_number_parameters 154
_refine_ls_number_reflns 2719
_refine_ls_number_restraints 0
_refine_ls_restrained_S_all 1.037
_refine_ls_R_factor_all 0.0854
_refine_ls_R_factor_gt 0.0466
_refine_ls_shift/su_max 0.001
_refine_ls_shift/su_mean 0
_refine_ls_structure_factor_coef Fsqd
_refine_ls_weighting_details 'w=1/[\s^2^(Fo^2^)+(0.0629P)^2^+0.5420P] where P=(Fo^2^+2Fc^2^)/3'
_refine_ls_weighting_scheme calc
_refine_ls_wR_factor_gt 0.1145
_refine_ls_wR_factor_ref 0.1316
_reflns_Friedel_coverage 0.652
_reflns_Friedel_fraction_full 0.944
_reflns_Friedel_fraction_max 0.945
_reflns_number_gt 1758
_reflns_number_total 2719
_reflns_threshold_expression 'I > 2\s(I)'
_cod_data_source_file c7ce02015e2.cif
_cod_data_source_block shelx_CCDC4
_cod_depositor_comments 'Adding full bibliography for 7229609--7229613.cif.'
_cod_database_code 7229613

loop_
_symmetry_equiv_pos_as_xyz
'x, y, z'
'-x+1/2, -y, z+1/2'
'x+1/2, -y+1/2, -z'
'-x, y+1/2, -z+1/2'

loop_
_atom_site_label
_atom_site_type_symbol
_atom_site_fract_x
_atom_site_fract_y
_atom_site_fract_z
_atom_site_U_iso_or_equiv
_atom_site_adp_type
_atom_site_occupancy
_atom_site_site_symmetry_order
_atom_site_calc_flag
_atom_site_refinement_flags_posn
_atom_site_refinement_flags_adp
I I 0.53061(19) -0.16350(9) 0.76552(3) 0.0907(4) Uani 1 1 d . .
O O -0.2764(14) 0.3524(7) 0.9877(2) 0.0672(18) Uani 1 1 d . .
N12 N -0.2417(17) 0.3088(8) 0.9048(3) 0.057(2) Uani 1 1 d . .
N13 N -0.0491(19) 0.2210(7) 0.9205(2) 0.0534(19) Uani 1 1 d . .
H1A H -0.0067 0.2145 0.9518 0.064 Uiso 1 1 calc R U
N11 N -0.3548(16) 0.3731(8) 0.9415(2) 0.0549(19) Uani 1 1 d . .
C22 C 0.284(2) 0.0524(10) 0.9003(3) 0.064(3) Uani 1 1 d . .
H22 H 0.3354 0.0517 0.934 0.076 Uiso 1 1 calc R U
C21 C 0.0828(19) 0.1395(9) 0.8845(3) 0.051(2) Uani 1 1 d . .
C25 C 0.149(2) 0.0596(11) 0.8007(3) 0.068(3) Uani 1 1 d . .
H25 H 0.1023 0.0625 0.7668 0.081 Uiso 1 1 calc R U
C26 C 0.022(2) 0.1466(9) 0.8340(3) 0.064(2) Uani 1 1 d . .
H26 H -0.1057 0.2104 0.8224 0.076 Uiso 1 1 calc R U
C11 C -0.562(2) 0.4726(9) 0.9305(3) 0.059(2) Uani 1 1 d . .
C12 C -0.683(2) 0.5415(11) 0.9693(5) 0.076(3) Uani 1 1 d . .
H12 H -0.6314 0.5231 1.0023 0.091 Uiso 1 1 calc R U
C16 C -0.632(3) 0.5013(12) 0.8812(4) 0.081(3) Uani 1 1 d . .
H16 H -0.5449 0.4568 0.8547 0.097 Uiso 1 1 calc R U
C23 C 0.415(2) -0.0360(10) 0.8671(3) 0.067(3) Uani 1 1 d . .
H23 H 0.5481 -0.0976 0.8783 0.08 Uiso 1 1 calc R U
C15 C -0.836(3) 0.5976(15) 0.8723(7) 0.107(5) Uani 1 1 d . .
H15 H -0.8931 0.6163 0.8397 0.129 Uiso 1 1 calc R U
C14 C -0.953(3) 0.6662(14) 0.9124(8) 0.115(5) Uani 1 1 d . .
H14 H -1.0854 0.7333 0.9064 0.138 Uiso 1 1 calc R U
C24 C 0.339(2) -0.0287(12) 0.8172(3) 0.068(3) Uani 1 1 d . .
C13 C -0.880(3) 0.6372(14) 0.9592(7) 0.105(4) Uani 1 1 d . .
H13 H -0.9648 0.6831 0.9857 0.126 Uiso 1 1 calc R U

loop_
_atom_site_aniso_label
_atom_site_aniso_U_11
_atom_site_aniso_U_22
_atom_site_aniso_U_33
_atom_site_aniso_U_23
_atom_site_aniso_U_13
_atom_site_aniso_U_12
I 0.0961(6) 0.1015(6) 0.0746(4) -0.0311(4) 0.0141(4) 0.0003(6)
O 0.084(5) 0.072(4) 0.045(3) 0.000(3) 0.003(3) 0.005(4)
N12 0.062(5) 0.061(5) 0.049(4) -0.006(3) 0.006(3) -0.006(4)
N13 0.065(6) 0.056(4) 0.039(3) 0.000(3) -0.004(4) -0.001(4)
N11 0.054(5) 0.061(5) 0.050(4) -0.001(3) 0.006(3) -0.005(4)
C22 0.080(8) 0.062(6) 0.049(4) -0.009(4) 0.001(5) 0.008(6)
C21 0.050(6) 0.062(5) 0.041(4) 0.000(3) 0.003(4) -0.005(5)
C25 0.079(8) 0.085(7) 0.039(4) -0.002(5) 0.001(4) -0.009(6)
C26 0.073(7) 0.073(5) 0.044(4) 0.005(3) 0.001(4) 0.008(8)
C11 0.046(6) 0.053(5) 0.078(5) 0.001(4) 0.009(5) -0.011(5)
C12 0.061(7) 0.067(7) 0.099(8) -0.015(6) 0.010(6) 0.004(6)
C16 0.084(9) 0.082(8) 0.077(7) 0.015(6) -0.003(6) -0.002(7)
C23 0.069(7) 0.072(6) 0.058(5) -0.007(4) 0.002(5) 0.007(5)
C15 0.090(11) 0.098(10) 0.134(12) 0.031(10) -0.017(9) -0.010(9)
C14 0.067(9) 0.077(8) 0.202(18) 0.013(10) 0.009(11) 0.022(9)
C24 0.074(7) 0.083(7) 0.047(4) -0.010(5) 0.007(5) -0.015(6)
C13 0.087(10) 0.077(9) 0.152(13) -0.015(9) 0.001(10) 0.003(8)

loop_
_atom_type_symbol
_atom_type_description
_atom_type_scat_dispersion_real
_atom_type_scat_dispersion_imag
_atom_type_scat_source
C C 0.0033 0.0016 'International Tables Vol C Tables 4.2.6.8 and 6.1.1.4'
H H 0 0 'International Tables Vol C Tables 4.2.6.8 and 6.1.1.4'
N N 0.0061 0.0033 'International Tables Vol C Tables 4.2.6.8 and 6.1.1.4'
I I -0.4742 1.8119 'International Tables Vol C Tables 4.2.6.8 and 6.1.1.4'
O O 0.0106 0.006 'International Tables Vol C Tables 4.2.6.8 and 6.1.1.4'

loop_
_geom_angle_atom_site_label_1
_geom_angle_atom_site_label_2
_geom_angle_atom_site_label_3
_geom_angle
N11 N12 N13 112.1(7)
N12 N13 C21 118.2(7)
N12 N11 O 121.3(8)
N12 N11 C11 118.6(7)
O N11 C11 120.0(7)
C21 C22 C23 121.5(9)
C22 C21 C26 118.9(9)
C22 C21 N13 118.3(7)
C26 C21 N13 122.9(9)
C24 C25 C26 119.9(8)
C21 C26 C25 120.3(9)
C12 C11 C16 120.7(11)
C12 C11 N11 119.0(9)
C16 C11 N11 120.3(9)
C13 C12 C11 119.5(13)
C15 C16 C11 118.4(13)
C24 C23 C22 117.5(10)
C16 C15 C14 119.5(15)
C13 C14 C15 120.8(15)
C25 C24 C23 121.9(9)
C25 C24 I 119.5(7)
C23 C24 I 118.6(9)
C14 C13 C12 121.1(16)

loop_
_geom_bond_atom_site_label_1
_geom_bond_atom_site_label_2
_geom_bond_distance
I C24 2.125(10)
O N11 1.303(9)
N12 N11 1.285(10)
N12 N13 1.331(10)
N13 C21 1.401(11)
N11 C11 1.424(12)
C22 C21 1.355(13)
C22 C23 1.392(13)
C21 C26 1.377(11)
C25 C24 1.333(15)
C25 C26 1.379(13)
C11 C12 1.366(14)
C11 C16 1.384(14)
C12 C13 1.362(18)
C16 C15 1.381(19)
C23 C24 1.380(13)
C15 C14 1.38(2)
C14 C13 1.33(2)
